data_1100729
loop_
_publ_author_name
'Tara J. Burchell'
'Richard J. Puddephatt'

_publ_section_title
;

Self-Assembly of Chiral Coordination Polymers and Macrocycles: A Metal

Template Effect on the Polymer-Macrocycle Equilibrium

;
_journal_name_full 'Inorganic Chemistry'
_journal_page_first 3718
_journal_page_last 3730
_journal_paper_doi 10.1021/ic050097w
_journal_volume 44
_journal_year 2005
_chemical_absolute_configuration rm
_chemical_formula_sum 'C37 H34 Cl2 Hg I2 N4 O3'
_chemical_formula_weight 1107.97
_chemical_name_systematic ?
_space_group_IT_number 19
_symmetry_cell_setting orthorhombic
_symmetry_space_group_name_Hall 'P 2ac 2ab'
_symmetry_space_group_name_H-M 'P 21 21 21'
_atom_sites_solution_hydrogens geom
_atom_sites_solution_primary direct
_atom_sites_solution_secondary difmap
_audit_creation_method SHELXL-97
_cell_angle_alpha 90.00
_cell_angle_beta 90.00
_cell_angle_gamma 90.00
_cell_formula_units_Z 4
_cell_length_a 15.023(3)
_cell_length_b 15.582(3)
_cell_length_c 16.554(3)
_cell_measurement_reflns_used 4942
_cell_measurement_temperature 150(2)
_cell_measurement_theta_max 27.48
_cell_measurement_theta_min 1.70
_cell_volume 3875.1(13)
_computing_cell_refinement 'Nonius DENZO'
_computing_data_collection 'Nonius COLLECT'
_computing_data_reduction 'Nonius DENZO'
_computing_molecular_graphics 'Bruker SHELXTL'
_computing_publication_material 'Bruker SHELXTL'
_computing_structure_refinement 'SHELXL-97 (Sheldrick, 1997)'
_computing_structure_solution 'SHELXS-97 (Sheldrick, 1990)'
_diffrn_ambient_temperature 150(2)
_diffrn_measured_fraction_theta_full 0.999
_diffrn_measured_fraction_theta_max 0.999
_diffrn_measurement_device_type 'nonius Kappa CCD'
_diffrn_measurement_method 'phi\omega scans'
_diffrn_radiation_monochromator graphite
_diffrn_radiation_source 'fine-focus sealed tube'
_diffrn_radiation_type MoK\a
_diffrn_radiation_wavelength 0.71073
_diffrn_reflns_av_R_equivalents 0.102
_diffrn_reflns_av_sigmaI/netI 0.0627
_diffrn_reflns_limit_h_max 19
_diffrn_reflns_limit_h_min -19
_diffrn_reflns_limit_k_max 20
_diffrn_reflns_limit_k_min -20
_diffrn_reflns_limit_l_max 21
_diffrn_reflns_limit_l_min -21
_diffrn_reflns_number 38716
_diffrn_reflns_theta_full 27.53
_diffrn_reflns_theta_max 27.53
_diffrn_reflns_theta_min 1.79
_exptl_absorpt_coefficient_mu 5.744
_exptl_absorpt_correction_T_max 0.6726
_exptl_absorpt_correction_T_min 0.4795
_exptl_absorpt_correction_type multi-scan
_exptl_absorpt_process_details 'DENZO-SMN (Otwinowski & Minor, 1997)'
_exptl_crystal_colour colourless
_exptl_crystal_density_diffrn 1.899
_exptl_crystal_density_method 'not measured'
_exptl_crystal_description block
_exptl_crystal_F_000 2112
_exptl_crystal_size_max 0.15
_exptl_crystal_size_mid 0.10
_exptl_crystal_size_min 0.08
_refine_diff_density_max 1.535
_refine_diff_density_min -2.429
_refine_diff_density_rms 0.192
_refine_ls_abs_structure_details 'Flack H D (1983), Acta Cryst. A39, 876-881'
_refine_ls_abs_structure_Flack 0.035(6)
_refine_ls_extinction_coef 0.00287(15)
_refine_ls_extinction_expression Fc^*^=kFc[1+0.001xFc^2^\l^3^/sin(2\q)]^-1/4^
_refine_ls_extinction_method SHELXL
_refine_ls_goodness_of_fit_ref 1.045
_refine_ls_hydrogen_treatment constr
_refine_ls_matrix_type full
_refine_ls_number_parameters 443
_refine_ls_number_reflns 8892
_refine_ls_number_restraints 0
_refine_ls_restrained_S_all 1.045
_refine_ls_R_factor_all 0.0689
_refine_ls_R_factor_gt 0.0465
_refine_ls_shift/su_max 0.004
_refine_ls_shift/su_mean 0.000
_refine_ls_structure_factor_coef Fsqd
_refine_ls_weighting_details 'calc w=1/[\s^2^(Fo^2^)+(0.0650P)^2^+0.0000P] where P=(Fo^2^+2Fc^2^)/3'
_refine_ls_weighting_scheme calc
_refine_ls_wR_factor_gt 0.1014
_refine_ls_wR_factor_ref 0.1096
_reflns_number_gt 7109
_reflns_number_total 8892
_reflns_threshold_expression I>2sigma(I)
_cod_data_source_file ic050097wsi20050217_082525_06.cif
_cod_data_source_block 4c
_cod_depositor_comments
;
The following automatic conversions were performed:
'_symmetry_cell_setting' value 'Orthorhombic' changed to 'orthorhombic'
according to '/home/saulius/struct/CIF-dictionaries/cif_core.dic'
dictionary named 'cif_core.dic' version 2.4.1 from 2010-06-29.

Automatic conversion script
Id: cif_fix_enum 1527 2010-12-29 10:47:43Z saulius 
;
_cod_original_cell_volume 3874.8(13)
_cod_database_code 1100729

loop_
_symmetry_equiv_pos_as_xyz
'x, y, z'
'-x+1/2, -y, z+1/2'
'-x, y+1/2, -z+1/2'
'x+1/2, -y+1/2, -z'

loop_
_atom_site_label
_atom_site_type_symbol
_atom_site_fract_x
_atom_site_fract_y
_atom_site_fract_z
_atom_site_U_iso_or_equiv
_atom_site_adp_type
_atom_site_occupancy
_atom_site_symmetry_multiplicity
_atom_site_calc_flag
_atom_site_refinement_flags
_atom_site_disorder_assembly
_atom_site_disorder_group
Hg1 Hg 1.27857(2) 0.03911(2) 0.468830(18) 0.02735(10) Uani 1 1 d . . .
I2 I 1.30880(4) 0.00387(4) 0.62186(3) 0.03696(16) Uani 1 1 d . . .
I3 I 1.30948(5) 0.13248(4) 0.34053(4) 0.04108(17) Uani 1 1 d . . .
N1 N 1.1165(5) 0.0266(4) 0.4640(4) 0.0264(15) Uani 1 1 d . . .
C1 C 1.0713(5) -0.0284(5) 0.5089(5) 0.0251(18) Uani 1 1 d . . .
H1A H 1.1029 -0.0590 0.5494 0.030 Uiso 1 1 calc R . .
C2 C 0.9811(6) -0.0442(6) 0.5008(5) 0.0289(19) Uani 1 1 d . . .
H2A H 0.9522 -0.0855 0.5339 0.035 Uiso 1 1 calc R . .
C3 C 0.9338(6) 0.0014(5) 0.4434(4) 0.0241(17) Uani 1 1 d . . .
C4 C 0.9798(6) 0.0592(5) 0.3967(5) 0.035(2) Uani 1 1 d . . .
H4A H 0.9498 0.0919 0.3566 0.042 Uiso 1 1 calc R . .
C5 C 1.0711(7) 0.0694(5) 0.4089(5) 0.035(2) Uani 1 1 d . . .
H5A H 1.1022 0.1091 0.3758 0.042 Uiso 1 1 calc R . .
C6 C 0.8368(6) -0.0143(4) 0.4344(4) 0.0249(19) Uani 1 1 d . . .
O1 O 0.7943(4) -0.0571(3) 0.4839(3) 0.0299(14) Uani 1 1 d . . .
N2 N 0.7977(5) 0.0168(4) 0.3672(4) 0.0266(16) Uani 1 1 d . . .
H2B H 0.8284 0.0540 0.3383 0.032 Uiso 1 1 calc R . .
C7 C 0.7126(5) -0.0048(5) 0.3392(4) 0.0226(16) Uani 1 1 d . . .
C8 C 0.6366(5) 0.0121(5) 0.3870(5) 0.0251(18) Uani 1 1 d . . .
H8A H 0.6427 0.0368 0.4392 0.030 Uiso 1 1 calc R . .
C9 C 0.5543(6) -0.0076(5) 0.3572(5) 0.031(2) Uani 1 1 d . . .
H9A H 0.5031 0.0045 0.3888 0.037 Uiso 1 1 calc R . .
C10 C 0.5436(5) -0.0456(5) 0.2803(5) 0.0262(17) Uani 1 1 d . . .
C11 C 0.4591(7) -0.0652(6) 0.2484(6) 0.039(2) Uani 1 1 d . . .
H11A H 0.4075 -0.0503 0.2785 0.046 Uiso 1 1 calc R . .
C12 C 0.4493(7) -0.1043(6) 0.1772(6) 0.044(3) Uani 1 1 d . . .
H12A H 0.3914 -0.1182 0.1582 0.052 Uiso 1 1 calc R . .
C13 C 0.5249(6) -0.1251(6) 0.1298(6) 0.037(2) Uani 1 1 d . . .
H13A H 0.5174 -0.1535 0.0795 0.045 Uiso 1 1 calc R . .
C14 C 0.6088(6) -0.1048(5) 0.1561(5) 0.0259(18) Uani 1 1 d . . .
H14A H 0.6593 -0.1183 0.1240 0.031 Uiso 1 1 calc R . .
C15 C 0.6195(6) -0.0626(5) 0.2330(5) 0.0225(18) Uani 1 1 d . . .
C16 C 0.7057(5) -0.0409(5) 0.2636(4) 0.0227(17) Uani 1 1 d . . .
C17 C 0.7895(5) -0.0614(4) 0.2187(4) 0.0199(16) Uani 1 1 d . . .
C18 C 0.8354(6) -0.1382(5) 0.2371(5) 0.0222(17) Uani 1 1 d . . .
C19 C 0.8066(7) -0.1958(5) 0.2964(5) 0.030(2) Uani 1 1 d . . .
H19A H 0.7524 -0.1846 0.3240 0.036 Uiso 1 1 calc R . .
C20 C 0.8532(7) -0.2667(5) 0.3157(6) 0.040(2) Uani 1 1 d . . .
H20A H 0.8322 -0.3036 0.3572 0.048 Uiso 1 1 calc R . .
C21 C 0.9315(7) -0.2864(6) 0.2757(6) 0.040(2) Uani 1 1 d . . .
H21A H 0.9631 -0.3372 0.2893 0.048 Uiso 1 1 calc R . .
C22 C 0.9638(7) -0.2332(5) 0.2165(5) 0.035(2) Uani 1 1 d . . .
H22A H 1.0181 -0.2468 0.1899 0.042 Uiso 1 1 calc R . .
C23 C 0.9170(6) -0.1587(5) 0.1953(5) 0.0283(19) Uani 1 1 d . . .
C24 C 0.9462(6) -0.1018(6) 0.1334(6) 0.037(2) Uani 1 1 d . . .
H24A H 0.9972 -0.1161 0.1023 0.045 Uiso 1 1 calc R . .
C25 C 0.9028(6) -0.0279(5) 0.1183(5) 0.032(2) Uani 1 1 d . . .
H25A H 0.9259 0.0110 0.0794 0.038 Uiso 1 1 calc R . .
C26 C 0.8233(5) -0.0077(5) 0.1598(4) 0.0219(16) Uani 1 1 d . . .
N3 N 0.7817(5) 0.0733(4) 0.1413(4) 0.0245(14) Uani 1 1 d . . .
H3A H 0.7430 0.0766 0.1015 0.029 Uiso 1 1 calc R . .
C27 C 0.8015(6) 0.1435(5) 0.1844(4) 0.0232(18) Uani 1 1 d . . .
O2 O 0.8423(5) 0.1416(4) 0.2480(3) 0.0340(15) Uani 1 1 d . . .
C28 C 0.7712(6) 0.2298(4) 0.1511(4) 0.0187(15) Uani 1 1 d . . .
C29 C 0.7959(6) 0.3022(5) 0.1924(5) 0.031(2) Uani 1 1 d . . .
H29A H 0.8278 0.2977 0.2418 0.037 Uiso 1 1 calc R . .
C30 C 0.7743(7) 0.3808(5) 0.1619(5) 0.034(2) Uani 1 1 d . . .
H30A H 0.7905 0.4302 0.1921 0.041 Uiso 1 1 calc R . .
C31 C 0.7077(6) 0.3223(5) 0.0523(5) 0.030(2) Uani 1 1 d . . .
H31A H 0.6762 0.3285 0.0029 0.036 Uiso 1 1 calc R . .
C32 C 0.7266(6) 0.2392(5) 0.0797(4) 0.0274(18) Uani 1 1 d . . .
H32A H 0.7088 0.1904 0.0492 0.033 Uiso 1 1 calc R . .
N4 N 0.7313(5) 0.3921(4) 0.0914(4) 0.0263(15) Uani 1 1 d . . .
C33 C 0.7575(9) -0.2386(8) -0.0868(7) 0.071(4) Uani 1 1 d . . .
H33A H 0.7647 -0.1928 -0.1277 0.085 Uiso 1 1 calc R . .
H33B H 0.7608 -0.2942 -0.1156 0.085 Uiso 1 1 calc R . .
Cl1 Cl 0.8474(3) -0.2329(2) -0.0205(2) 0.0983(14) Uani 1 1 d . . .
Cl2 Cl 0.6565(3) -0.2297(2) -0.04757(19) 0.0743(10) Uani 1 1 d . . .
C34 C 0.9702(8) 0.2027(8) 0.0212(7) 0.066(4) Uani 1 1 d . . .
H34A H 0.9220 0.1793 0.0544 0.098 Uiso 1 1 calc R . .
H34B H 0.9971 0.2519 0.0489 0.098 Uiso 1 1 calc R . .
H34C H 1.0156 0.1584 0.0125 0.098 Uiso 1 1 calc R . .
C35 C 0.9324(7) 0.2322(6) -0.0616(6) 0.045(3) Uani 1 1 d . . .
H35A H 0.9050 0.1831 -0.0903 0.054 Uiso 1 1 calc R . .
H35B H 0.8865 0.2770 -0.0537 0.054 Uiso 1 1 calc R . .
O3 O 1.0033(5) 0.2645(4) -0.1055(4) 0.0437(17) Uani 1 1 d . . .
C36 C 0.9739(7) 0.2912(6) -0.1837(5) 0.041(2) Uani 1 1 d . . .
H36A H 0.9316 0.3395 -0.1785 0.049 Uiso 1 1 calc R . .
H36B H 0.9432 0.2432 -0.2113 0.049 Uiso 1 1 calc R . .
C37 C 1.0527(8) 0.3182(6) -0.2311(6) 0.048(3) Uani 1 1 d . . .
H37A H 1.0337 0.3362 -0.2852 0.072 Uiso 1 1 calc R . .
H37B H 1.0943 0.2701 -0.2358 0.072 Uiso 1 1 calc R . .
H37C H 1.0821 0.3663 -0.2039 0.072 Uiso 1 1 calc R . .

loop_
_atom_site_aniso_label
_atom_site_aniso_U_11
_atom_site_aniso_U_22
_atom_site_aniso_U_33
_atom_site_aniso_U_23
_atom_site_aniso_U_13
_atom_site_aniso_U_12
Hg1 0.02981(18) 0.02412(15) 0.02812(15) 0.00114(13) -0.00158(14) -0.00126(15)
I2 0.0483(4) 0.0322(3) 0.0303(3) 0.0013(2) -0.0090(3) 0.0002(3)
I3 0.0479(4) 0.0365(3) 0.0389(3) 0.0082(3) 0.0095(3) -0.0005(3)
N1 0.026(4) 0.023(4) 0.030(3) 0.009(3) -0.005(3) -0.002(3)
C1 0.024(5) 0.021(4) 0.030(4) 0.000(3) -0.005(3) 0.004(3)
C2 0.038(5) 0.025(4) 0.024(4) 0.008(4) 0.001(3) 0.005(4)
C3 0.030(5) 0.020(4) 0.022(4) -0.004(3) 0.000(3) 0.003(4)
C4 0.031(5) 0.034(5) 0.041(5) 0.014(4) -0.007(4) -0.013(4)
C5 0.038(6) 0.028(4) 0.038(5) 0.009(4) 0.004(4) 0.000(4)
C6 0.040(6) 0.011(3) 0.023(4) -0.001(3) -0.001(4) 0.001(3)
O1 0.030(4) 0.033(3) 0.026(3) 0.009(2) 0.008(2) -0.007(3)
N2 0.030(4) 0.027(4) 0.022(3) 0.005(3) -0.002(3) -0.009(3)
C7 0.028(5) 0.016(3) 0.025(4) 0.003(3) 0.000(4) 0.003(4)
C8 0.023(5) 0.019(4) 0.033(4) 0.005(3) 0.003(3) -0.004(3)
C9 0.027(5) 0.031(4) 0.034(5) 0.005(4) 0.011(4) 0.006(4)
C10 0.019(4) 0.019(4) 0.040(5) 0.009(4) -0.001(3) -0.004(4)
C11 0.026(6) 0.035(5) 0.056(6) 0.012(5) 0.002(4) 0.005(4)
C12 0.036(6) 0.030(5) 0.065(7) -0.003(5) -0.010(5) -0.009(4)
C13 0.036(6) 0.033(5) 0.043(5) 0.000(4) 0.002(4) -0.007(4)
C14 0.023(5) 0.017(4) 0.037(5) 0.007(3) -0.007(4) -0.006(3)
C15 0.017(5) 0.020(4) 0.031(4) 0.006(3) -0.001(3) -0.005(3)
C16 0.027(5) 0.017(3) 0.024(4) 0.002(3) 0.003(3) 0.001(4)
C17 0.013(4) 0.022(4) 0.025(4) -0.006(3) -0.005(3) 0.000(3)
C18 0.022(5) 0.016(4) 0.029(4) 0.004(3) -0.004(3) 0.003(3)
C19 0.038(6) 0.026(4) 0.026(4) 0.008(3) 0.001(4) 0.001(4)
C20 0.059(7) 0.025(4) 0.036(5) 0.001(4) -0.004(5) 0.004(5)
C21 0.050(7) 0.030(5) 0.040(5) 0.000(4) -0.005(5) 0.013(5)
C22 0.035(6) 0.029(4) 0.042(5) -0.003(4) -0.004(4) 0.007(4)
C23 0.022(5) 0.027(4) 0.036(5) -0.009(4) 0.004(4) -0.001(4)
C24 0.026(5) 0.032(5) 0.054(6) -0.012(4) 0.008(4) 0.000(4)
C25 0.027(5) 0.025(5) 0.043(5) 0.007(4) 0.007(4) -0.003(4)
C26 0.024(4) 0.021(4) 0.021(4) -0.003(3) -0.001(3) -0.002(3)
N3 0.024(4) 0.022(3) 0.028(3) 0.005(3) 0.000(3) -0.003(3)
C27 0.031(5) 0.020(4) 0.018(4) 0.006(3) 0.002(3) -0.002(4)
O2 0.043(4) 0.031(3) 0.028(3) 0.005(3) -0.010(3) -0.005(3)
C28 0.019(4) 0.016(3) 0.021(3) 0.004(3) -0.001(3) -0.001(3)
C29 0.039(6) 0.026(4) 0.028(4) 0.001(3) -0.010(4) 0.002(4)
C30 0.051(6) 0.025(4) 0.026(4) -0.007(3) -0.013(4) 0.007(4)
C31 0.027(6) 0.037(5) 0.027(4) 0.007(3) -0.007(3) -0.005(4)
C32 0.032(5) 0.024(4) 0.026(4) 0.000(3) -0.006(4) -0.005(4)
N4 0.038(5) 0.014(3) 0.027(3) -0.001(2) 0.002(3) 0.004(3)
C33 0.090(12) 0.044(6) 0.078(8) 0.007(6) -0.026(7) 0.009(7)
Cl1 0.119(4) 0.078(2) 0.098(3) 0.026(2) -0.042(3) -0.014(2)
Cl2 0.095(3) 0.0588(18) 0.069(2) 0.0152(15) 0.0045(18) 0.0211(18)
C34 0.048(8) 0.073(8) 0.075(8) 0.031(7) 0.027(6) 0.013(6)
C35 0.036(7) 0.040(5) 0.058(6) -0.007(5) 0.011(5) -0.004(5)
O3 0.046(5) 0.043(4) 0.042(4) 0.007(3) -0.008(3) -0.011(3)
C36 0.050(7) 0.033(5) 0.039(5) 0.003(4) -0.008(5) -0.008(5)
C37 0.059(8) 0.036(5) 0.050(6) 0.010(5) -0.015(5) -0.003(5)

loop_
_atom_type_symbol
_atom_type_description
_atom_type_scat_dispersion_real
_atom_type_scat_dispersion_imag
_atom_type_scat_source
C C 0.0033 0.0016 'International Tables Vol C Tables 4.2.6.8 and 6.1.1.4'
H H 0.0000 0.0000 'International Tables Vol C Tables 4.2.6.8 and 6.1.1.4'
N N 0.0061 0.0033 'International Tables Vol C Tables 4.2.6.8 and 6.1.1.4'
O O 0.0106 0.0060 'International Tables Vol C Tables 4.2.6.8 and 6.1.1.4'
I I -0.4742 1.8119 'International Tables Vol C Tables 4.2.6.8 and 6.1.1.4'
Hg Hg -2.3894 9.2266 'International Tables Vol C Tables 4.2.6.8 and 6.1.1.4'
Cl Cl 0.1484 0.1585 'International Tables Vol C Tables 4.2.6.8 and 6.1.1.4'

loop_
_geom_angle_atom_site_label_1
_geom_angle_atom_site_label_2
_geom_angle_atom_site_label_3
_geom_angle
_geom_angle_site_symmetry_1
_geom_angle_site_symmetry_3
_geom_angle_publ_flag
N1 Hg1 N4 81.7(2) . 3_745 ?
N1 Hg1 I3 101.21(14) . . ?
N4 Hg1 I3 101.29(14) 3_745 . ?
N1 Hg1 I2 100.78(15) . . ?
N4 Hg1 I2 101.72(14) 3_745 . ?
I3 Hg1 I2 150.11(3) . . ?
C5 N1 C1 116.9(8) . . ?
C5 N1 Hg1 119.8(6) . . ?
C1 N1 Hg1 123.0(5) . . ?
N1 C1 C2 124.3(7) . . ?
C3 C2 C1 118.5(8) . . ?
C4 C3 C2 117.8(8) . . ?
C4 C3 C6 123.0(7) . . ?
C2 C3 C6 119.2(7) . . ?
C3 C4 C5 119.2(8) . . ?
N1 C5 C4 123.4(8) . . ?
O1 C6 N2 121.1(8) . . ?
O1 C6 C3 122.0(7) . . ?
N2 C6 C3 116.8(7) . . ?
C6 N2 C7 125.7(7) . . ?
C16 C7 N2 117.8(7) . . ?
C16 C7 C8 121.6(8) . . ?
N2 C7 C8 120.5(7) . . ?
C9 C8 C7 119.1(8) . . ?
C8 C9 C10 121.5(8) . . ?
C11 C10 C15 118.7(8) . . ?
C11 C10 C9 122.0(8) . . ?
C15 C10 C9 119.2(7) . . ?
C12 C11 C10 121.9(10) . . ?
C11 C12 C13 120.3(9) . . ?
C14 C13 C12 120.5(9) . . ?
C13 C14 C15 119.2(8) . . ?
C10 C15 C16 119.4(7) . . ?
C10 C15 C14 119.1(8) . . ?
C16 C15 C14 121.4(7) . . ?
C7 C16 C15 119.1(7) . . ?
C7 C16 C17 118.4(7) . . ?
C15 C16 C17 122.4(6) . . ?
C26 C17 C18 119.1(7) . . ?
C26 C17 C16 122.1(7) . . ?
C18 C17 C16 118.9(7) . . ?
C19 C18 C17 123.0(8) . . ?
C19 C18 C23 117.2(7) . . ?
C17 C18 C23 119.8(7) . . ?
C20 C19 C18 122.1(9) . . ?
C19 C20 C21 120.7(9) . . ?
C22 C21 C20 120.5(9) . . ?
C21 C22 C23 120.1(9) . . ?
C22 C23 C24 122.8(8) . . ?
C22 C23 C18 119.3(8) . . ?
C24 C23 C18 117.9(8) . . ?
C25 C24 C23 121.2(9) . . ?
C24 C25 C26 120.6(8) . . ?
C17 C26 C25 121.2(7) . . ?
C17 C26 N3 121.4(7) . . ?
C25 C26 N3 117.3(7) . . ?
C27 N3 C26 120.3(7) . . ?
O2 C27 N3 123.5(7) . . ?
O2 C27 C28 119.0(7) . . ?
N3 C27 C28 117.5(6) . . ?
C32 C28 C29 118.4(7) . . ?
C32 C28 C27 123.6(7) . . ?
C29 C28 C27 117.8(7) . . ?
C30 C29 C28 119.4(7) . . ?
N4 C30 C29 123.6(7) . . ?
N4 C31 C32 123.4(7) . . ?
C28 C32 C31 118.6(7) . . ?
C31 N4 C30 116.6(6) . . ?
C31 N4 Hg1 123.0(5) . 3_755 ?
C30 N4 Hg1 119.6(5) . 3_755 ?
Cl2 C33 Cl1 117.3(7) . . ?
O3 C35 C34 106.8(9) . . ?
C35 O3 C36 110.1(8) . . ?
O3 C36 C37 108.5(8) . . ?

loop_
_geom_bond_atom_site_label_1
_geom_bond_atom_site_label_2
_geom_bond_distance
_geom_bond_site_symmetry_2
_geom_bond_publ_flag
Hg1 N1 2.445(7) . ?
Hg1 N4 2.502(6) 3_745 ?
Hg1 I3 2.6160(7) . ?
Hg1 I2 2.6316(8) . ?
N1 C5 1.318(10) . ?
N1 C1 1.322(10) . ?
C1 C2 1.385(12) . ?
C2 C3 1.383(11) . ?
C3 C4 1.373(11) . ?
C3 C6 1.486(12) . ?
C4 C5 1.396(13) . ?
C6 O1 1.234(9) . ?
C6 N2 1.349(10) . ?
N2 C7 1.401(10) . ?
C7 C16 1.377(10) . ?
C7 C8 1.413(11) . ?
C8 C9 1.367(12) . ?
C9 C10 1.413(12) . ?
C10 C11 1.408(13) . ?
C10 C15 1.408(12) . ?
C11 C12 1.335(14) . ?
C12 C13 1.418(14) . ?
C13 C14 1.370(12) . ?
C14 C15 1.441(11) . ?
C15 C16 1.432(11) . ?
C16 C17 1.497(11) . ?
C17 C26 1.381(10) . ?
C17 C18 1.414(10) . ?
C18 C19 1.400(11) . ?
C18 C23 1.444(12) . ?
C19 C20 1.346(12) . ?
C20 C21 1.384(14) . ?
C21 C22 1.373(13) . ?
C22 C23 1.402(12) . ?
C23 C24 1.424(13) . ?
C24 C25 1.346(12) . ?
C25 C26 1.414(11) . ?
C26 N3 1.441(10) . ?
N3 C27 1.340(10) . ?
C27 O2 1.218(9) . ?
C27 C28 1.523(10) . ?
C28 C32 1.368(10) . ?
C28 C29 1.370(11) . ?
C29 C30 1.363(11) . ?
C30 N4 1.346(10) . ?
C31 N4 1.315(10) . ?
C31 C32 1.401(11) . ?
N4 Hg1 2.502(6) 3_755 ?
C33 Cl2 1.656(15) . ?
C33 Cl1 1.743(13) . ?
C34 C35 1.553(14) . ?
C35 O3 1.385(12) . ?
O3 C36 1.428(11) . ?
C36 C37 1.481(15) . ?

loop_
_geom_hbond_atom_site_label_D
_geom_hbond_atom_site_label_H
_geom_hbond_atom_site_label_A
_geom_hbond_distance_DH
_geom_hbond_distance_HA
_geom_hbond_distance_DA
_geom_hbond_angle_DHA
_geom_hbond_site_symmetry_A
N2 H2B O2 0.88 2.04 2.849(8) 153.3 .
N3 H3A O1 0.88 2.05 2.856(8) 152.1 2_654
